data_7720612
loop_
_publ_author_name
'Kashem, Habiba Binte'
'Muhit, Md Abdullah Al'
'Smith, Hope Eden'
'Gabilondo, Eric A.'
'Halasyamani, P. Shiv'
'Zur Loye, Hans-Conrad'

_publ_section_title
;
 Centrosymmetric to noncentrosymmetric structure transition of the
 RbREP<sub>2</sub>Se<sub>6</sub> (RE = La-Nd, Sm, Ho-Yb) series: crystal
 growth, magnetic and optical properties.
;
_journal_issue 13
_journal_name_full 'Dalton transactions (Cambridge, England : 2003)'
_journal_page_first 5388
_journal_page_last 5396
_journal_paper_doi 10.1039/d6dt00254d
_journal_volume 55
_journal_year 2026
_chemical_formula_moiety 'P2 Pr Rb Se6'
_chemical_formula_sum 'P2 Pr Rb Se6'
_chemical_formula_weight 762.08
_space_group_crystal_system monoclinic
_space_group_IT_number 14
_space_group_name_Hall '-P 2ybc'
_space_group_name_H-M_alt 'P 1 21/c 1'
_atom_sites_solution_primary dual
_audit_creation_date 2025-09-22
_audit_creation_method
;
Olex2 1.5
(compiled 2025.07.13 svn.rb7424aed for OlexSys, GUI svn.r7314)
;
_audit_update_record
;
2026-01-08 deposited with the CCDC.	2026-03-05 downloaded from the CCDC.
;
_cell_angle_alpha 90
_cell_angle_beta 107.9310(10)
_cell_angle_gamma 90
_cell_formula_units_Z 4
_cell_length_a 12.6467(2)
_cell_length_b 7.72210(10)
_cell_length_c 11.9189(2)
_cell_measurement_reflns_used 9928
_cell_measurement_temperature 297.00
_cell_measurement_theta_max 36.12
_cell_measurement_theta_min 3.13
_cell_volume 1107.45(3)
_computing_cell_refinement 'SAINT V8.40B (?, 2016)'
_computing_data_reduction 'SAINT V8.40B (?, 2016)'
_computing_molecular_graphics 'Olex2 1.5 (Dolomanov et al., 2009)'
_computing_publication_material 'Olex2 1.5 (Dolomanov et al., 2009)'
_computing_structure_refinement 'SHELXL 2019/3 (Sheldrick, 2015)'
_computing_structure_solution 'SHELXT 2018/2 (Sheldrick, 2018)'
_diffrn_ambient_temperature 297.00
_diffrn_measured_fraction_theta_full 1.000
_diffrn_measured_fraction_theta_max 1.000
_diffrn_measurement_device_type 'Bruker APEX-II CCD'
_diffrn_measurement_method '\f and \w scans'
_diffrn_radiation_type MoK\a
_diffrn_radiation_wavelength 0.71073
_diffrn_reflns_av_R_equivalents 0.0506
_diffrn_reflns_av_unetI/netI 0.0207
_diffrn_reflns_Laue_measured_fraction_full 1.000
_diffrn_reflns_Laue_measured_fraction_max 1.000
_diffrn_reflns_limit_h_max 21
_diffrn_reflns_limit_h_min -21
_diffrn_reflns_limit_k_max 12
_diffrn_reflns_limit_k_min -12
_diffrn_reflns_limit_l_max 19
_diffrn_reflns_limit_l_min -19
_diffrn_reflns_number 83373
_diffrn_reflns_point_group_measured_fraction_full 1.000
_diffrn_reflns_point_group_measured_fraction_max 1.000
_diffrn_reflns_theta_full 25.242
_diffrn_reflns_theta_max 36.359
_diffrn_reflns_theta_min 3.135
_diffrn_standards_number 0
_exptl_absorpt_coefficient_mu 28.707
_exptl_absorpt_correction_T_max 0.2740
_exptl_absorpt_correction_T_min 0.1690
_exptl_absorpt_correction_type multi-scan
_exptl_absorpt_process_details
;
SADABS-2016/2 (Bruker,2016/2) was used for absorption correction.
wR2(int) was 0.1131 before and 0.0571 after correction.
The Ratio of minimum to maximum transmission is 0.6168.
The \l/2 correction factor is Not present.
;
_exptl_crystal_colour light-green
_exptl_crystal_density_diffrn 4.571
_exptl_crystal_description plate
_exptl_crystal_F_000 1320
_exptl_crystal_size_max 0.04
_exptl_crystal_size_mid 0.04
_exptl_crystal_size_min 0.02
_refine_diff_density_max 1.006
_refine_diff_density_min -1.029
_refine_diff_density_rms 0.175
_refine_ls_extinction_coef 0.00034(4)
_refine_ls_extinction_expression Fc^*^=kFc[1+0.001xFc^2^\l^3^/sin(2\q)]^-1/4^
_refine_ls_extinction_method 'SHELXL-2019/2 (Sheldrick 2019)'
_refine_ls_goodness_of_fit_ref 1.074
_refine_ls_hydrogen_treatment undef
_refine_ls_matrix_type full
_refine_ls_number_parameters 92
_refine_ls_number_reflns 5383
_refine_ls_number_restraints 0
_refine_ls_restrained_S_all 1.074
_refine_ls_R_factor_all 0.0274
_refine_ls_R_factor_gt 0.0194
_refine_ls_shift/su_max 0.001
_refine_ls_shift/su_mean 0.000
_refine_ls_structure_factor_coef Fsqd
_refine_ls_weighting_details 'w=1/[\s^2^(Fo^2^)+(0.0075P)^2^+1.3292P] where P=(Fo^2^+2Fc^2^)/3'
_refine_ls_weighting_scheme calc
_refine_ls_wR_factor_gt 0.0330
_refine_ls_wR_factor_ref 0.0347
_reflns_Friedel_coverage 0.000
_reflns_number_gt 4629
_reflns_number_total 5383
_reflns_threshold_expression 'I > 2\s(I)'
_cod_data_source_file d6dt00254d2.cif
_cod_data_source_block RbPrP2Se6
_cod_depositor_comments 'Adding full bibliography for 7720608--7720616.cif.'
_cod_database_code 7720612
_shelx_shelxl_version_number 2019/3
_shelx_space_group_comment
;
The symmetry employed for this shelxl refinement is uniquely defined
by the following loop, which should always be used as a source of
symmetry information in preference to the above space-group names.
They are only intended as comments.
;
_olex2_refinement_description
;
;
_olex2_submission_special_instructions 'No special instructions were received'

loop_
_space_group_symop_operation_xyz
'x, y, z'
'-x, y+1/2, -z+1/2'
'-x, -y, -z'
'x, -y-1/2, z-1/2'

loop_
_atom_site_label
_atom_site_type_symbol
_atom_site_fract_x
_atom_site_fract_y
_atom_site_fract_z
_atom_site_U_iso_or_equiv
_atom_site_adp_type
_atom_site_occupancy
_atom_site_site_symmetry_order
_atom_site_calc_flag
_atom_site_refinement_flags_posn
_atom_site_refinement_flags_adp
_atom_site_refinement_flags_occupancy
_atom_site_disorder_assembly
_atom_site_disorder_group
Pr1 Pr 0.35614(2) 0.90070(2) 0.09961(2) 0.01517(3) Uani 1 1 d . . . . .
Se2 Se 0.33611(2) 0.81525(3) 0.37704(2) 0.01828(4) Uani 1 1 d . . . . .
Se5 Se 0.41187(2) 0.30830(3) 0.43764(2) 0.01626(4) Uani 1 1 d . . . . .
Se3 Se 0.14065(2) 0.72312(3) 0.10303(2) 0.01785(4) Uani 1 1 d . . . . .
Se4 Se 0.45067(2) 0.53170(3) 0.18793(2) 0.01785(4) Uani 1 1 d . . . . .
Se6 Se 0.22251(2) 0.21542(3) 0.14374(2) 0.01960(4) Uani 1 1 d . . . . .
Se1 Se 0.12041(2) 0.51995(3) 0.38309(2) 0.01955(4) Uani 1 1 d . . . . .
Rb1 Rb 0.11500(2) 1.06890(3) 0.36828(2) 0.02967(5) Uani 1 1 d . . . . .
P2 P 0.32870(4) 0.40511(7) 0.25927(4) 0.01343(9) Uani 1 1 d . . . . .
P1 P 0.21956(4) 0.62072(7) 0.27970(5) 0.01381(9) Uani 1 1 d . . . . .

loop_
_atom_site_aniso_label
_atom_site_aniso_U_11
_atom_site_aniso_U_22
_atom_site_aniso_U_33
_atom_site_aniso_U_23
_atom_site_aniso_U_13
_atom_site_aniso_U_12
Pr1 0.01595(5) 0.01445(5) 0.01535(5) 0.00014(4) 0.00518(4) -0.00034(4)
Se2 0.01774(10) 0.01551(9) 0.02022(10) -0.00100(7) 0.00383(8) -0.00223(7)
Se5 0.01869(10) 0.01648(9) 0.01319(8) 0.00087(7) 0.00427(7) 0.00262(7)
Se3 0.01679(9) 0.02085(10) 0.01487(9) 0.00352(7) 0.00335(7) 0.00016(8)
Se4 0.01705(10) 0.01932(10) 0.01934(9) 0.00510(8) 0.00878(8) 0.00311(8)
Se6 0.02049(10) 0.01760(10) 0.01863(9) -0.00518(8) 0.00298(8) -0.00005(8)
Se1 0.02212(11) 0.02211(10) 0.01728(9) 0.00013(8) 0.01028(8) -0.00253(8)
Rb1 0.02999(12) 0.03035(12) 0.02937(12) 0.00353(9) 0.01017(10) 0.00712(10)
P2 0.0147(2) 0.0128(2) 0.0130(2) -0.00027(17) 0.00473(17) 0.00039(18)
P1 0.0148(2) 0.0136(2) 0.0133(2) 0.00051(17) 0.00468(17) 0.00053(18)

loop_
_atom_type_symbol
_atom_type_description
_atom_type_scat_dispersion_real
_atom_type_scat_dispersion_imag
_atom_type_scat_source
P P 0.1023 0.0942 'International Tables Vol C Tables 4.2.6.8 and 6.1.1.4'
Pr Pr -0.2180 2.8214 'International Tables Vol C Tables 4.2.6.8 and 6.1.1.4'
Rb Rb -0.9393 2.9676 'International Tables Vol C Tables 4.2.6.8 and 6.1.1.4'
Se Se -0.0929 2.2259 'International Tables Vol C Tables 4.2.6.8 and 6.1.1.4'

loop_
_geom_angle_atom_site_label_1
_geom_angle_atom_site_label_2
_geom_angle_atom_site_label_3
_geom_angle
_geom_angle_site_symmetry_1
_geom_angle_site_symmetry_3
_geom_angle_publ_flag
Se2 Pr1 Se2 135.266(5) 4_575 . ?
Se2 Pr1 Se5 65.967(6) 4_575 2_655 ?
Se2 Pr1 Se5 80.467(7) 4_575 4_575 ?
Se2 Pr1 Se4 135.775(7) 4_575 2_655 ?
Se2 Pr1 Se4 73.700(6) 4_575 . ?
Se2 Pr1 Se6 131.874(7) 4_575 1_565 ?
Se2 Pr1 Se1 67.472(6) 4_575 4_575 ?
Se5 Pr1 Se2 144.182(6) 4_575 . ?
Se5 Pr1 Se2 115.663(6) 2_655 . ?
Se5 Pr1 Se5 71.785(7) 4_575 2_655 ?
Se5 Pr1 Se1 73.358(6) 4_575 4_575 ?
Se5 Pr1 Se1 125.089(6) 2_655 4_575 ?
Se3 Pr1 Se2 64.796(6) . . ?
Se3 Pr1 Se2 86.068(7) . 4_575 ?
Se3 Pr1 Se5 139.849(7) . 2_655 ?
Se3 Pr1 Se5 133.556(7) . 4_575 ?
Se3 Pr1 Se4 128.061(7) . 2_655 ?
Se3 Pr1 Se4 80.669(6) . . ?
Se3 Pr1 Se6 79.321(7) . 1_565 ?
Se3 Pr1 Se1 60.448(6) . 4_575 ?
Se4 Pr1 Se2 68.834(6) . . ?
Se4 Pr1 Se2 63.383(6) 2_655 . ?
Se4 Pr1 Se5 135.347(7) . 4_575 ?
Se4 Pr1 Se5 89.949(6) 2_655 4_575 ?
Se4 Pr1 Se5 64.618(6) . 2_655 ?
Se4 Pr1 Se5 70.005(6) 2_655 2_655 ?
Se4 Pr1 Se4 84.222(4) 2_655 . ?
Se4 Pr1 Se1 125.535(7) . 4_575 ?
Se4 Pr1 Se1 149.576(7) 2_655 4_575 ?
Se6 Pr1 Se2 77.452(6) 1_565 . ?
Se6 Pr1 Se5 140.805(7) 1_565 2_655 ?
Se6 Pr1 Se5 77.470(7) 1_565 4_575 ?
Se6 Pr1 Se4 145.669(7) 1_565 . ?
Se6 Pr1 Se4 86.512(6) 1_565 2_655 ?
Se6 Pr1 Se1 65.405(6) 1_565 4_575 ?
Se1 Pr1 Se2 117.557(6) 4_575 . ?
Pr1 Se2 Pr1 156.535(8) 4_576 . ?
Pr1 Se2 Rb1 100.827(8) 4_576 . ?
Rb1 Se2 Pr1 99.380(7) . . ?
P1 Se2 Pr1 87.013(15) . 4_576 ?
P1 Se2 Pr1 81.877(15) . . ?
P1 Se2 Rb1 88.020(16) . . ?
Pr1 Se5 Pr1 108.216(7) 4_576 2_645 ?
Pr1 Se5 Rb1 156.088(8) 2_645 1_545 ?
Pr1 Se5 Rb1 94.703(7) 4_576 1_545 ?
P2 Se5 Pr1 102.585(16) . 4_576 ?
P2 Se5 Pr1 88.620(16) . 2_645 ?
P2 Se5 Rb1 79.588(16) . 1_545 ?
Pr1 Se3 Rb1 171.703(9) . 2_545 ?
Pr1 Se3 Rb1 98.076(8) . 4_575 ?
Rb1 Se3 Rb1 89.877(8) 4_575 2_545 ?
P1 Se3 Pr1 91.756(16) . . ?
P1 Se3 Rb1 86.857(16) . 2_545 ?
P1 Se3 Rb1 115.884(17) . 4_575 ?
Pr1 Se4 Pr1 133.842(8) 2_645 . ?
P2 Se4 Pr1 90.533(15) . 2_645 ?
P2 Se4 Pr1 106.966(16) . . ?
Pr1 Se6 Rb1 103.552(8) 1_545 1_545 ?
Pr1 Se6 Rb1 106.514(8) 1_545 4_575 ?
Rb1 Se6 Rb1 136.121(10) 1_545 4_575 ?
P2 Se6 Pr1 111.975(17) . 1_545 ?
P2 Se6 Rb1 92.450(16) . 1_545 ?
P2 Se6 Rb1 104.814(16) . 4_575 ?
Pr1 Se1 Rb1 102.766(8) 4_576 1_545 ?
Pr1 Se1 Rb1 162.300(9) 4_576 2_545 ?
Rb1 Se1 Rb1 93.763(8) 1_545 2_545 ?
P1 Se1 Pr1 80.663(16) . 4_576 ?
P1 Se1 Rb1 109.717(17) . 1_545 ?
P1 Se1 Rb1 87.892(16) . 2_545 ?
Se2 Rb1 Se5 63.366(7) . 1_565 ?
Se2 Rb1 Se3 162.870(10) . 2 ?
Se2 Rb1 Se3 74.503(7) . 4_576 ?
Se2 Rb1 Se6 72.704(7) . 1_565 ?
Se2 Rb1 Se6 99.490(9) . 4_576 ?
Se2 Rb1 Se1 115.847(9) . 2 ?
Se2 Rb1 Se1 124.926(10) . 1_565 ?
Se2 Rb1 Rb1 140.841(11) . 2 ?
Se2 Rb1 Rb1 119.401(10) . 3_576 ?
Se2 Rb1 P1 143.864(12) . 2 ?
Se2 Rb1 P1 33.235(9) . . ?
Se5 Rb1 Rb1 130.713(10) 1_565 3_576 ?
Se5 Rb1 Rb1 95.866(6) 1_565 2 ?
Se5 Rb1 P1 145.172(11) 1_565 2 ?
Se3 Rb1 Se5 106.118(8) 4_576 1_565 ?
Se3 Rb1 Se5 129.967(9) 2 1_565 ?
Se3 Rb1 Se3 90.122(8) 4_576 2 ?
Se3 Rb1 Se6 69.620(7) 4_576 4_576 ?
Se3 Rb1 Se6 147.190(10) 4_576 1_565 ?
Se3 Rb1 Se1 116.842(9) 4_576 2 ?
Se3 Rb1 Rb1 44.823(6) 2 3_576 ?
Se3 Rb1 Rb1 144.629(10) 4_576 2 ?
Se3 Rb1 Rb1 45.300(6) 4_576 3_576 ?
Se3 Rb1 Rb1 54.714(6) 2 2 ?
Se3 Rb1 P1 134.859(12) 2 . ?
Se3 Rb1 P1 72.331(10) 4_576 . ?
Se3 Rb1 P1 103.640(10) 4_576 2 ?
Se3 Rb1 P1 32.350(8) 2 2 ?
Se6 Rb1 Se5 57.234(6) 1_565 1_565 ?
Se6 Rb1 Se5 61.920(7) 4_576 1_565 ?
Se6 Rb1 Se3 122.502(9) 1_565 2 ?
Se6 Rb1 Se3 81.668(7) 4_576 2 ?
Se6 Rb1 Se6 114.928(9) 1_565 4_576 ?
Se6 Rb1 Rb1 167.007(11) 1_565 3_576 ?
Se6 Rb1 Rb1 68.181(7) 1_565 2 ?
Se6 Rb1 Rb1 98.394(6) 4_576 2 ?
Se6 Rb1 Rb1 69.605(7) 4_576 3_576 ?
Se6 Rb1 P1 80.814(10) 1_565 . ?
Se6 Rb1 P1 113.876(10) 4_576 2 ?
Se6 Rb1 P1 126.213(11) 4_576 . ?
Se6 Rb1 P1 103.348(10) 1_565 2 ?
Se1 Rb1 Se5 61.936(7) 1_565 1_565 ?
Se1 Rb1 Se5 135.266(9) 2 1_565 ?
Se1 Rb1 Se3 127.039(9) 1_565 4_576 ?
Se1 Rb1 Se3 70.439(7) 1_565 2 ?
Se1 Rb1 Se3 64.165(7) 2 2 ?
Se1 Rb1 Se6 79.201(7) 2 1_565 ?
Se1 Rb1 Se6 144.627(9) 2 4_576 ?
Se1 Rb1 Se6 73.316(7) 1_565 1_565 ?
Se1 Rb1 Se6 59.312(7) 1_565 4_576 ?
Se1 Rb1 Se1 98.512(8) 1_565 2 ?
Se1 Rb1 Rb1 90.489(9) 2 3_576 ?
Se1 Rb1 Rb1 55.034(7) 2 2 ?
Se1 Rb1 Rb1 100.756(9) 1_565 3_576 ?
Se1 Rb1 Rb1 43.478(4) 1_565 2 ?
Se1 Rb1 P1 31.949(8) 2 2 ?
Se1 Rb1 P1 86.780(10) 2 . ?
Se1 Rb1 P1 85.718(10) 1_565 2 ?
Se1 Rb1 P1 151.998(12) 1_565 . ?
Rb1 Rb1 Rb1 99.451(9) 3_576 2 ?
P1 Rb1 Se5 95.102(10) . 1_565 ?
P1 Rb1 Rb1 49.427(9) 2 2 ?
P1 Rb1 Rb1 133.695(11) . 2 ?
P1 Rb1 Rb1 64.263(9) 2 3_576 ?
P1 Rb1 Rb1 106.703(11) . 3_576 ?
P1 Rb1 P1 110.976(13) . 2 ?
Se5 P2 Se4 109.95(2) . . ?
Se5 P2 P1 106.13(3) . . ?
Se4 P2 P1 103.99(3) . . ?
Se6 P2 Se5 113.80(2) . . ?
Se6 P2 Se4 115.10(2) . . ?
Se6 P2 P1 106.94(3) . . ?
Se2 P1 Se3 107.35(2) . . ?
Se2 P1 Rb1 58.745(14) . . ?
Se2 P1 Rb1 137.97(2) . 2_545 ?
Se2 P1 P2 103.55(3) . . ?
Se3 P1 Rb1 81.351(16) . . ?
Se3 P1 Rb1 60.792(14) . 2_545 ?
Se3 P1 P2 106.29(3) . . ?
Se1 P1 Se2 111.26(2) . . ?
Se1 P1 Se3 120.58(3) . . ?
Se1 P1 Rb1 82.090(17) . . ?
Se1 P1 Rb1 60.160(14) . 2_545 ?
Se1 P1 P2 106.39(3) . . ?
Rb1 P1 Rb1 79.265(11) . 2_545 ?
P2 P1 Rb1 162.29(3) . . ?
P2 P1 Rb1 118.44(2) . 2_545 ?

loop_
_geom_bond_atom_site_label_1
_geom_bond_atom_site_label_2
_geom_bond_distance
_geom_bond_site_symmetry_2
_geom_bond_publ_flag
Pr1 Se2 3.0771(3) 4_575 ?
Pr1 Se2 3.4568(3) . ?
Pr1 Se5 3.1806(3) 2_655 ?
Pr1 Se5 3.1797(2) 4_575 ?
Pr1 Se3 3.0623(3) . ?
Pr1 Se4 3.1436(2) . ?
Pr1 Se4 3.0977(2) 2_655 ?
Pr1 Se6 3.0962(3) 1_565 ?
Pr1 Se1 3.3445(3) 4_575 ?
Se2 Rb1 3.3894(3) . ?
Se2 P1 2.1730(6) . ?
Se5 Rb1 4.0356(4) 1_545 ?
Se5 P2 2.1928(6) . ?
Se3 Rb1 3.5298(3) 4_575 ?
Se3 Rb1 3.5593(3) 2_545 ?
Se3 P1 2.1820(6) . ?
Se4 P2 2.2059(6) . ?
Se6 Rb1 3.5571(4) 4_575 ?
Se6 Rb1 3.5401(4) 1_545 ?
Se6 P2 2.1695(6) . ?
Se1 Rb1 3.5342(3) 2_545 ?
Se1 Rb1 3.4872(4) 1_545 ?
Se1 P1 2.1559(6) . ?
Rb1 Rb1 5.0074(5) 3_576 ?
Rb1 Rb1 5.1253(3) 2 ?
Rb1 P1 3.9624(6) . ?
Rb1 P1 4.0716(6) 2 ?
P2 P1 2.2233(8) . ?
